data_4038144
loop_
_publ_author_name
'Li, Zhenmin'
'Xie, Jianwei'
'Lu, Ping'
'Wang, Yanguang'

_publ_section_title
;
 Synthesis of 8-Alkoxy-5H-isochromeno[3,4-c]isoquinolines and
 1-Alkoxy-4-arylisoquinolin-3-ols through Rh(III)-Catalyzed C-H
 Functionalization of Benzimidates with 4-Diazoisochroman-3-imines and
 4-Diazoisoquinolin-3-ones.
;
_journal_name_full 'The Journal of organic chemistry'
_journal_paper_doi 10.1021/acs.joc.0c00283
_journal_year 2020
_chemical_formula_moiety 'C25 H24 N2 O4 S'
_chemical_formula_sum 'C25 H24 N2 O4 S'
_chemical_formula_weight 448.52
_space_group_crystal_system triclinic
_space_group_IT_number 2
_space_group_name_Hall '-P 1'
_space_group_name_H-M_alt 'P -1'
_atom_sites_solution_hydrogens mixed
_atom_sites_solution_primary dual
_audit_creation_date 2018-12-11
_audit_creation_method
;
Olex2 1.2
(compiled 2018.05.29 svn.r3508 for OlexSys, GUI svn.r5506)
;
_cell_angle_alpha 80.885(4)
_cell_angle_beta 84.454(4)
_cell_angle_gamma 65.767(4)
_cell_formula_units_Z 2
_cell_length_a 9.1814(9)
_cell_length_b 11.0147(12)
_cell_length_c 12.5984(14)
_cell_measurement_reflns_used 9878
_cell_measurement_temperature 170(2)
_cell_measurement_theta_max 27.10
_cell_measurement_theta_min 2.47
_cell_volume 1146.4(2)
_computing_cell_refinement 'SAINT V8.38A (?, 2016)'
_computing_data_reduction 'SAINT V8.38A (?, 2016)'
_computing_molecular_graphics 'Olex2 (Dolomanov et al., 2009)'
_computing_publication_material 'Olex2 (Dolomanov et al., 2009)'
_computing_structure_refinement 'ShelXL (Sheldrick, 2015)'
_computing_structure_solution 'ShelXT (Sheldrick, 2015)'
_diffrn_ambient_temperature 169.99
_diffrn_measured_fraction_theta_full 0.998
_diffrn_measured_fraction_theta_max 0.994
_diffrn_measurement_device_type 'Bruker APEX-II CCD'
_diffrn_measurement_method '\f and \w scans'
_diffrn_radiation_type MoK\a
_diffrn_radiation_wavelength 0.71073
_diffrn_reflns_av_R_equivalents 0.0398
_diffrn_reflns_av_unetI/netI 0.0359
_diffrn_reflns_Laue_measured_fraction_full 0.998
_diffrn_reflns_Laue_measured_fraction_max 0.994
_diffrn_reflns_limit_h_max 11
_diffrn_reflns_limit_h_min -11
_diffrn_reflns_limit_k_max 14
_diffrn_reflns_limit_k_min -14
_diffrn_reflns_limit_l_max 15
_diffrn_reflns_limit_l_min -16
_diffrn_reflns_number 16717
_diffrn_reflns_point_group_measured_fraction_full 0.998
_diffrn_reflns_point_group_measured_fraction_max 0.994
_diffrn_reflns_theta_full 25.242
_diffrn_reflns_theta_max 27.096
_diffrn_reflns_theta_min 2.434
_diffrn_standards_number 0
_exptl_absorpt_coefficient_mu 0.175
_exptl_absorpt_correction_T_max 0.7455
_exptl_absorpt_correction_T_min 0.6771
_exptl_absorpt_correction_type multi-scan
_exptl_absorpt_process_details
;
SADABS-2016/2 (Bruker,2016/2) was used for absorption correction.
wR2(int) was 0.1291 before and 0.0479 after correction.
The Ratio of minimum to maximum transmission is 0.9082.
The \l/2 correction factor is Not present.
;
_exptl_crystal_colour colourless
_exptl_crystal_colour_primary colourless
_exptl_crystal_density_diffrn 1.299
_exptl_crystal_description plate
_exptl_crystal_F_000 472
_exptl_crystal_size_max 0.468
_exptl_crystal_size_mid 0.445
_exptl_crystal_size_min 0.126
_refine_diff_density_max 0.347
_refine_diff_density_min -0.299
_refine_diff_density_rms 0.046
_refine_ls_extinction_method none
_refine_ls_goodness_of_fit_ref 1.038
_refine_ls_hydrogen_treatment mixed
_refine_ls_matrix_type full
_refine_ls_number_parameters 295
_refine_ls_number_reflns 5014
_refine_ls_number_restraints 0
_refine_ls_restrained_S_all 1.038
_refine_ls_R_factor_all 0.0405
_refine_ls_R_factor_gt 0.0374
_refine_ls_shift/su_max 0.001
_refine_ls_shift/su_mean 0.000
_refine_ls_structure_factor_coef Fsqd
_refine_ls_weighting_details 'w=1/[\s^2^(Fo^2^)+(0.0425P)^2^+0.4163P] where P=(Fo^2^+2Fc^2^)/3'
_refine_ls_weighting_scheme calc
_refine_ls_wR_factor_gt 0.0979
_refine_ls_wR_factor_ref 0.1008
_reflns_Friedel_coverage 0.000
_reflns_number_gt 4587
_reflns_number_total 5014
_reflns_threshold_expression 'I > 2\s(I)'
_cod_data_source_file jo0c00283_si_002.cif
_cod_data_source_block 181206_lzm7356_2_0m
_cod_database_code 4038144
_shelx_shelxl_version_number 2016/6
_shelx_space_group_comment
;
The symmetry employed for this shelxl refinement is uniquely defined
by the following loop, which should always be used as a source of
symmetry information in preference to the above space-group names.
They are only intended as comments.
;
_shelx_estimated_absorpt_t_max 0.978
_shelx_estimated_absorpt_t_min 0.923
_olex2_refinement_description
;
1. Fixed Uiso
 At 1.2 times of:
  All C(H) groups, All C(H,H) groups, All N(H) groups
 At 1.5 times of:
  All C(H,H,H) groups, All O(H) groups
2.a Secondary CH2 refined with riding coordinates:
 C16(H16A,H16B), C18(H18A,H18B)
2.b Aromatic/amide H refined with riding coordinates:
 C1(H1), C2(H2B), C3(H3), C4(H4), C12(H12), C13(H13), C14(H14), C15(H15),
 C20(H20), C21(H21), C23(H23), C24(H24)
2.c Idealised Me refined as rotating group:
 C17(H17A,H17B,H17C), C25(H25A,H25B,H25C)
2.d Idealised tetrahedral OH refined as rotating group:
 O2(H2)
;
_olex2_submission_special_instructions 'No special instructions were received'

loop_
_space_group_symop_operation_xyz
'x, y, z'
'-x, -y, -z'

loop_
_atom_site_label
_atom_site_type_symbol
_atom_site_fract_x
_atom_site_fract_y
_atom_site_fract_z
_atom_site_U_iso_or_equiv
_atom_site_adp_type
_atom_site_occupancy
_atom_site_site_symmetry_order
_atom_site_calc_flag
_atom_site_refinement_flags_posn
_atom_site_refinement_flags_adp
_atom_site_refinement_flags_occupancy
_atom_site_disorder_assembly
_atom_site_disorder_group
S1 S 0.53297(4) 0.73573(3) 1.03652(2) 0.02934(10) Uani 1 1 d . . . . .
O1 O 0.69333(13) 0.52525(10) 0.52054(8) 0.0437(3) Uani 1 1 d . . . . .
O2 O 0.34662(12) 0.63395(9) 0.81073(7) 0.0355(2) Uani 1 1 d . . . . .
H2 H 0.396490 0.550359 0.824209 0.053 Uiso 1 1 calc GR . . . .
O3 O 0.54900(13) 0.84393(10) 1.07567(8) 0.0416(2) Uani 1 1 d . . . . .
O4 O 0.50320(12) 0.63476(10) 1.11132(8) 0.0390(2) Uani 1 1 d . . . . .
N1 N 0.51848(14) 0.58170(11) 0.66512(9) 0.0330(2) Uani 1 1 d . . . . .
N2 N 0.38112(13) 0.79807(11) 0.95898(9) 0.0302(2) Uani 1 1 d . . . . .
H2A H 0.3638(19) 0.7327(17) 0.9348(13) 0.036 Uiso 1 1 d R . . . .
C1 C 0.54918(17) 0.77898(15) 0.40405(11) 0.0379(3) Uani 1 1 d . . . . .
H1 H 0.631850 0.711395 0.368859 0.045 Uiso 1 1 calc R . . . .
C2 C 0.47983(18) 0.90621(16) 0.35170(12) 0.0399(3) Uani 1 1 d . . . . .
H2B H 0.512724 0.926762 0.279738 0.048 Uiso 1 1 calc R . . . .
C3 C 0.35951(17) 1.00692(14) 0.40444(11) 0.0365(3) Uani 1 1 d . . . . .
H3 H 0.313702 1.095931 0.368296 0.044 Uiso 1 1 calc R . . . .
C4 C 0.30753(15) 0.97856(13) 0.50698(10) 0.0308(3) Uani 1 1 d . . . . .
H4 H 0.225988 1.048019 0.541110 0.037 Uiso 1 1 calc R . . . .
C5 C 0.37398(14) 0.84658(12) 0.56302(10) 0.0273(3) Uani 1 1 d . . . . .
C6 C 0.49874(15) 0.74726(13) 0.51021(10) 0.0309(3) Uani 1 1 d . . . . .
C7 C 0.56788(16) 0.61613(13) 0.56918(11) 0.0332(3) Uani 1 1 d . . . . .
C8 C 0.39591(15) 0.67781(13) 0.71211(10) 0.0294(3) Uani 1 1 d . . . . .
C9 C 0.32145(14) 0.81002(12) 0.66915(10) 0.0275(3) Uani 1 1 d . . . . .
C10 C 0.18873(14) 0.90957(12) 0.72842(10) 0.0274(3) Uani 1 1 d . . . . .
C11 C 0.21443(15) 0.95546(12) 0.81935(10) 0.0288(3) Uani 1 1 d . . . . .
C12 C 0.08537(18) 1.04931(15) 0.87085(12) 0.0387(3) Uani 1 1 d . . . . .
H12 H 0.103014 1.080522 0.932510 0.046 Uiso 1 1 calc R . . . .
C13 C -0.06742(18) 1.09744(16) 0.83362(13) 0.0444(4) Uani 1 1 d . . . . .
H13 H -0.154119 1.160828 0.869726 0.053 Uiso 1 1 calc R . . . .
C14 C -0.09353(17) 1.05316(15) 0.74394(14) 0.0427(3) Uani 1 1 d . . . . .
H14 H -0.198439 1.086070 0.718004 0.051 Uiso 1 1 calc R . . . .
C15 C 0.03327(16) 0.96047(14) 0.69138(12) 0.0356(3) Uani 1 1 d . . . . .
H15 H 0.014227 0.931060 0.629204 0.043 Uiso 1 1 calc R . . . .
C16 C 0.7709(2) 0.39432(15) 0.58185(14) 0.0468(4) Uani 1 1 d . . . . .
H16A H 0.696656 0.348650 0.596762 0.056 Uiso 1 1 calc R . . . .
H16B H 0.805605 0.403056 0.651223 0.056 Uiso 1 1 calc R . . . .
C17 C 0.9128(3) 0.3158(2) 0.51474(18) 0.0734(6) Uani 1 1 d . . . . .
H17A H 0.876863 0.309532 0.445821 0.110 Uiso 1 1 calc GR . . . .
H17B H 0.967946 0.225344 0.552801 0.110 Uiso 1 1 calc GR . . . .
H17C H 0.986127 0.361242 0.501792 0.110 Uiso 1 1 calc GR . . . .
C18 C 0.37678(16) 0.90211(13) 0.86787(10) 0.0303(3) Uani 1 1 d . . . . .
H18A H 0.461908 0.862926 0.813473 0.036 Uiso 1 1 calc R . . . .
H18B H 0.393915 0.975602 0.893382 0.036 Uiso 1 1 calc R . . . .
C19 C 0.70513(15) 0.65484(14) 0.95764(10) 0.0314(3) Uani 1 1 d . . . . .
C20 C 0.73740(19) 0.52748(15) 0.93471(13) 0.0425(3) Uani 1 1 d . . . . .
H20 H 0.669214 0.483644 0.962970 0.051 Uiso 1 1 calc R . . . .
C21 C 0.8695(2) 0.46445(17) 0.87043(14) 0.0485(4) Uani 1 1 d . . . . .
H21 H 0.891850 0.376627 0.855242 0.058 Uiso 1 1 calc R . . . .
C22 C 0.96989(18) 0.52657(18) 0.82768(12) 0.0459(4) Uani 1 1 d . . . . .
C23 C 0.9344(2) 0.6547(2) 0.85016(15) 0.0558(4) Uani 1 1 d . . . . .
H23 H 1.001737 0.698873 0.820767 0.067 Uiso 1 1 calc R . . . .
C24 C 0.80255(19) 0.72028(18) 0.91468(14) 0.0462(4) Uani 1 1 d . . . . .
H24 H 0.779411 0.808520 0.929191 0.055 Uiso 1 1 calc R . . . .
C25 C 1.1131(2) 0.4540(2) 0.75747(16) 0.0655(5) Uani 1 1 d . . . . .
H25A H 1.173992 0.363859 0.794009 0.098 Uiso 1 1 calc GR . . . .
H25B H 1.181242 0.504256 0.743946 0.098 Uiso 1 1 calc GR . . . .
H25C H 1.076774 0.447019 0.688938 0.098 Uiso 1 1 calc GR . . . .

loop_
_atom_site_aniso_label
_atom_site_aniso_U_11
_atom_site_aniso_U_22
_atom_site_aniso_U_33
_atom_site_aniso_U_23
_atom_site_aniso_U_13
_atom_site_aniso_U_12
S1 0.03575(18) 0.02540(17) 0.02625(16) -0.00095(12) -0.00156(12) -0.01242(13)
O1 0.0441(6) 0.0295(5) 0.0404(6) -0.0076(4) 0.0075(4) 0.0016(4)
O2 0.0442(5) 0.0251(5) 0.0320(5) -0.0008(4) 0.0040(4) -0.0108(4)
O3 0.0572(6) 0.0353(5) 0.0368(5) -0.0076(4) -0.0054(5) -0.0212(5)
O4 0.0446(6) 0.0318(5) 0.0360(5) 0.0039(4) 0.0023(4) -0.0145(4)
N1 0.0357(6) 0.0237(5) 0.0330(6) -0.0041(4) -0.0004(4) -0.0055(4)
N2 0.0330(6) 0.0267(5) 0.0308(5) -0.0012(4) -0.0010(4) -0.0129(5)
C1 0.0382(7) 0.0388(8) 0.0330(7) -0.0082(6) 0.0070(6) -0.0123(6)
C2 0.0458(8) 0.0443(8) 0.0295(7) -0.0007(6) 0.0028(6) -0.0203(7)
C3 0.0393(7) 0.0328(7) 0.0347(7) 0.0045(5) -0.0072(6) -0.0136(6)
C4 0.0291(6) 0.0272(6) 0.0323(6) -0.0021(5) -0.0047(5) -0.0073(5)
C5 0.0264(6) 0.0258(6) 0.0280(6) -0.0031(5) -0.0031(5) -0.0084(5)
C6 0.0315(6) 0.0285(6) 0.0302(6) -0.0047(5) 0.0002(5) -0.0095(5)
C7 0.0326(6) 0.0272(6) 0.0342(7) -0.0087(5) 0.0013(5) -0.0052(5)
C8 0.0318(6) 0.0262(6) 0.0282(6) -0.0036(5) -0.0007(5) -0.0096(5)
C9 0.0267(6) 0.0250(6) 0.0281(6) -0.0046(5) -0.0015(5) -0.0073(5)
C10 0.0267(6) 0.0226(6) 0.0290(6) -0.0013(5) 0.0013(5) -0.0073(5)
C11 0.0303(6) 0.0260(6) 0.0276(6) -0.0019(5) 0.0022(5) -0.0100(5)
C12 0.0415(8) 0.0369(7) 0.0338(7) -0.0113(6) 0.0059(6) -0.0111(6)
C13 0.0342(7) 0.0381(8) 0.0501(9) -0.0120(7) 0.0123(6) -0.0045(6)
C14 0.0258(6) 0.0381(8) 0.0567(9) -0.0066(7) -0.0018(6) -0.0051(6)
C15 0.0302(6) 0.0324(7) 0.0411(7) -0.0067(6) -0.0043(5) -0.0081(5)
C16 0.0465(8) 0.0287(7) 0.0491(9) -0.0060(6) 0.0005(7) 0.0009(6)
C17 0.0697(13) 0.0421(10) 0.0705(13) -0.0088(9) 0.0146(10) 0.0125(9)
C18 0.0344(6) 0.0304(6) 0.0271(6) -0.0012(5) -0.0007(5) -0.0149(5)
C19 0.0307(6) 0.0330(7) 0.0308(6) -0.0022(5) -0.0035(5) -0.0133(5)
C20 0.0454(8) 0.0339(7) 0.0482(8) -0.0067(6) 0.0075(7) -0.0173(6)
C21 0.0503(9) 0.0393(8) 0.0479(9) -0.0102(7) 0.0039(7) -0.0097(7)
C22 0.0320(7) 0.0635(10) 0.0365(8) -0.0088(7) -0.0027(6) -0.0123(7)
C23 0.0444(9) 0.0768(13) 0.0579(10) -0.0133(9) 0.0103(8) -0.0372(9)
C24 0.0462(8) 0.0497(9) 0.0530(9) -0.0116(7) 0.0049(7) -0.0292(7)
C25 0.0398(9) 0.0945(16) 0.0522(10) -0.0221(10) 0.0073(8) -0.0145(9)

loop_
_atom_type_symbol
_atom_type_description
_atom_type_scat_dispersion_real
_atom_type_scat_dispersion_imag
_atom_type_scat_source
C C 0.0033 0.0016 'International Tables Vol C Tables 4.2.6.8 and 6.1.1.4'
H H 0.0000 0.0000 'International Tables Vol C Tables 4.2.6.8 and 6.1.1.4'
N N 0.0061 0.0033 'International Tables Vol C Tables 4.2.6.8 and 6.1.1.4'
O O 0.0106 0.0060 'International Tables Vol C Tables 4.2.6.8 and 6.1.1.4'
S S 0.1246 0.1234 'International Tables Vol C Tables 4.2.6.8 and 6.1.1.4'

loop_
_geom_angle_atom_site_label_1
_geom_angle_atom_site_label_2
_geom_angle_atom_site_label_3
_geom_angle
_geom_angle_site_symmetry_1
_geom_angle_site_symmetry_3
_geom_angle_publ_flag
O3 S1 O4 119.56(6) . . ?
O3 S1 N2 108.15(6) . . ?
O3 S1 C19 108.50(7) . . ?
O4 S1 N2 104.15(6) . . ?
O4 S1 C19 108.11(6) . . ?
N2 S1 C19 107.83(6) . . ?
C7 O1 C16 116.75(11) . . ?
C8 O2 H2 109.5 . . ?
C7 N1 C8 117.42(11) . . ?
S1 N2 H2A 111.1(10) . . ?
C18 N2 S1 118.71(9) . . ?
C18 N2 H2A 109.2(10) . . ?
C2 C1 H1 119.8 . . ?
C2 C1 C6 120.32(13) . . ?
C6 C1 H1 119.8 . . ?
C1 C2 H2B 120.1 . . ?
C1 C2 C3 119.88(13) . . ?
C3 C2 H2B 120.1 . . ?
C2 C3 H3 119.5 . . ?
C4 C3 C2 120.95(13) . . ?
C4 C3 H3 119.5 . . ?
C3 C4 H4 119.6 . . ?
C3 C4 C5 120.77(12) . . ?
C5 C4 H4 119.6 . . ?
C4 C5 C9 123.31(11) . . ?
C6 C5 C4 117.62(12) . . ?
C6 C5 C9 119.07(11) . . ?
C1 C6 C5 120.41(12) . . ?
C1 C6 C7 122.73(12) . . ?
C5 C6 C7 116.85(12) . . ?
O1 C7 C6 116.07(12) . . ?
N1 C7 O1 119.67(12) . . ?
N1 C7 C6 124.26(12) . . ?
O2 C8 C9 119.82(11) . . ?
N1 C8 O2 114.38(11) . . ?
N1 C8 C9 125.80(12) . . ?
C5 C9 C10 121.64(11) . . ?
C8 C9 C5 116.48(11) . . ?
C8 C9 C10 121.85(11) . . ?
C11 C10 C9 122.29(11) . . ?
C11 C10 C15 118.50(12) . . ?
C15 C10 C9 119.21(11) . . ?
C10 C11 C18 122.26(11) . . ?
C12 C11 C10 119.53(12) . . ?
C12 C11 C18 118.14(12) . . ?
C11 C12 H12 119.5 . . ?
C13 C12 C11 121.09(13) . . ?
C13 C12 H12 119.5 . . ?
C12 C13 H13 120.1 . . ?
C14 C13 C12 119.70(13) . . ?
C14 C13 H13 120.1 . . ?
C13 C14 H14 120.0 . . ?
C13 C14 C15 120.04(13) . . ?
C15 C14 H14 120.0 . . ?
C10 C15 H15 119.4 . . ?
C14 C15 C10 121.12(13) . . ?
C14 C15 H15 119.4 . . ?
O1 C16 H16A 110.4 . . ?
O1 C16 H16B 110.4 . . ?
O1 C16 C17 106.71(14) . . ?
H16A C16 H16B 108.6 . . ?
C17 C16 H16A 110.4 . . ?
C17 C16 H16B 110.4 . . ?
C16 C17 H17A 109.5 . . ?
C16 C17 H17B 109.5 . . ?
C16 C17 H17C 109.5 . . ?
H17A C17 H17B 109.5 . . ?
H17A C17 H17C 109.5 . . ?
H17B C17 H17C 109.5 . . ?
N2 C18 C11 107.54(10) . . ?
N2 C18 H18A 110.2 . . ?
N2 C18 H18B 110.2 . . ?
C11 C18 H18A 110.2 . . ?
C11 C18 H18B 110.2 . . ?
H18A C18 H18B 108.5 . . ?
C20 C19 S1 118.89(11) . . ?
C20 C19 C24 120.40(14) . . ?
C24 C19 S1 120.63(11) . . ?
C19 C20 H20 120.3 . . ?
C21 C20 C19 119.50(14) . . ?
C21 C20 H20 120.3 . . ?
C20 C21 H21 119.3 . . ?
C20 C21 C22 121.34(15) . . ?
C22 C21 H21 119.3 . . ?
C21 C22 C25 119.63(17) . . ?
C23 C22 C21 118.34(15) . . ?
C23 C22 C25 122.03(17) . . ?
C22 C23 H23 119.2 . . ?
C22 C23 C24 121.52(15) . . ?
C24 C23 H23 119.2 . . ?
C19 C24 C23 118.89(15) . . ?
C19 C24 H24 120.6 . . ?
C23 C24 H24 120.6 . . ?
C22 C25 H25A 109.5 . . ?
C22 C25 H25B 109.5 . . ?
C22 C25 H25C 109.5 . . ?
H25A C25 H25B 109.5 . . ?
H25A C25 H25C 109.5 . . ?
H25B C25 H25C 109.5 . . ?

loop_
_geom_bond_atom_site_label_1
_geom_bond_atom_site_label_2
_geom_bond_distance
_geom_bond_site_symmetry_2
_geom_bond_publ_flag
S1 O3 1.4246(10) . ?
S1 O4 1.4378(10) . ?
S1 N2 1.6231(11) . ?
S1 C19 1.7609(14) . ?
O1 C7 1.3475(15) . ?
O1 C16 1.4470(18) . ?
O2 H2 0.8400 . ?
O2 C8 1.3647(15) . ?
N1 C7 1.3040(18) . ?
N1 C8 1.3526(16) . ?
N2 H2A 0.900(17) . ?
N2 C18 1.4788(16) . ?
C1 H1 0.9500 . ?
C1 C2 1.364(2) . ?
C1 C6 1.4109(19) . ?
C2 H2B 0.9500 . ?
C2 C3 1.406(2) . ?
C3 H3 0.9500 . ?
C3 C4 1.3674(19) . ?
C4 H4 0.9500 . ?
C4 C5 1.4192(18) . ?
C5 C6 1.4163(17) . ?
C5 C9 1.4306(17) . ?
C6 C7 1.4282(19) . ?
C8 C9 1.3732(18) . ?
C9 C10 1.4938(16) . ?
C10 C11 1.3990(18) . ?
C10 C15 1.3993(18) . ?
C11 C12 1.3972(18) . ?
C11 C18 1.5113(18) . ?
C12 H12 0.9500 . ?
C12 C13 1.381(2) . ?
C13 H13 0.9500 . ?
C13 C14 1.377(2) . ?
C14 H14 0.9500 . ?
C14 C15 1.388(2) . ?
C15 H15 0.9500 . ?
C16 H16A 0.9900 . ?
C16 H16B 0.9900 . ?
C16 C17 1.501(2) . ?
C17 H17A 0.9800 . ?
C17 H17B 0.9800 . ?
C17 H17C 0.9800 . ?
C18 H18A 0.9900 . ?
C18 H18B 0.9900 . ?
C19 C20 1.382(2) . ?
C19 C24 1.387(2) . ?
C20 H20 0.9500 . ?
C20 C21 1.380(2) . ?
C21 H21 0.9500 . ?
C21 C22 1.383(2) . ?
C22 C23 1.382(3) . ?
C22 C25 1.512(2) . ?
C23 H23 0.9500 . ?
C23 C24 1.388(2) . ?
C24 H24 0.9500 . ?
C25 H25A 0.9800 . ?
C25 H25B 0.9800 . ?
C25 H25C 0.9800 . ?
